data_4064634
loop_
_publ_author_name
'Rose-Munch, Fran\,coise'
'Cetiner, Derya'
'Chavarot-Kerlidou, Murielle'
'Rose, Eric'
'Agbossou-Niedercorn, Francine'
'Chamoreau, Lise-Marie'
'Gontard, Geoffrey'

_publ_section_title
;
 Synthesis and Application in Catalysis of Planar Chiral
 (\h5-Cyclohexadienyl)tricarbonylmanganese-Based Ligands
;
_journal_issue 13
_journal_name_full Organometallics
_journal_page_first 3530
_journal_paper_doi 10.1021/om200231p
_journal_volume 30
_journal_year 2011
_chemical_formula_moiety 'C31 H29 Mn N O4 P'
_chemical_formula_sum 'C31 H29 Mn N O4 P'
_chemical_formula_weight 565.46
_chemical_name_systematic
;
 ?
;
_space_group_IT_number 2
_symmetry_cell_setting triclinic
_symmetry_Int_Tables_number 2
_symmetry_space_group_name_Hall '-P 1'
_symmetry_space_group_name_H-M 'P -1'
_atom_sites_solution_hydrogens geom
_atom_sites_solution_primary direct
_atom_sites_solution_secondary difmap
_audit_creation_method SHELXL-97
_cell_angle_alpha 96.164(8)
_cell_angle_beta 106.077(14)
_cell_angle_gamma 105.134(17)
_cell_formula_units_Z 4
_cell_length_a 13.857(3)
_cell_length_b 14.903(2)
_cell_length_c 15.7761(17)
_cell_measurement_reflns_used 58
_cell_measurement_temperature 200(2)
_cell_measurement_theta_max 15.3
_cell_measurement_theta_min 3.1
_cell_volume 2964.7(9)
_computing_cell_refinement 'Dirax/lsq (Duisenberg & Schreurs, 1989-2000)'
_computing_data_collection 'Collect (Nonius BV, 1997-2000)'
_computing_data_reduction 'EvalCCD (Duisenberg & Schreurs 1990-2000)'
_computing_molecular_graphics 'DIAMOND (Brandenburg, 1999)'
_computing_publication_material 'WinGX publication routines (Farrugia, 1999)'
_computing_structure_refinement 'SHELXL-97 (Sheldrick, 2008)'
_computing_structure_solution 'SIR92 (Giacovazzo et al, 1993)'
_diffrn_ambient_temperature 200(2)
_diffrn_detector_area_resol_mean 9
_diffrn_measured_fraction_theta_full 0.993
_diffrn_measured_fraction_theta_max 0.993
_diffrn_measurement_device_type KappaCCD
_diffrn_measurement_method 'CCD rotation images, thick slices'
_diffrn_radiation_monochromator graphite
_diffrn_radiation_source 'fine-focus sealed tube'
_diffrn_radiation_type MoK\a
_diffrn_radiation_wavelength 0.71073
_diffrn_reflns_av_R_equivalents 0.1204
_diffrn_reflns_av_sigmaI/netI 0.1492
_diffrn_reflns_limit_h_max 18
_diffrn_reflns_limit_h_min -18
_diffrn_reflns_limit_k_max 19
_diffrn_reflns_limit_k_min -19
_diffrn_reflns_limit_l_max 19
_diffrn_reflns_limit_l_min -20
_diffrn_reflns_number 66165
_diffrn_reflns_theta_full 27.50
_diffrn_reflns_theta_max 27.50
_diffrn_reflns_theta_min 2.42
_exptl_absorpt_coefficient_mu 0.533
_exptl_absorpt_correction_T_max 0.958
_exptl_absorpt_correction_T_min 0.722
_exptl_absorpt_correction_type multi-scan
_exptl_absorpt_process_details
;
SADABS, Bruker AXS Inc., Madison, 
Wisconsin, USA. 
;
_exptl_crystal_colour yellow
_exptl_crystal_density_diffrn 1.267
_exptl_crystal_density_method 'not measured'
_exptl_crystal_description block
_exptl_crystal_F_000 1176
_exptl_crystal_size_max 0.2
_exptl_crystal_size_mid 0.16
_exptl_crystal_size_min 0.08
_refine_diff_density_max 0.370
_refine_diff_density_min -0.361
_refine_diff_density_rms 0.074
_refine_ls_extinction_coef 0.0019(4)
_refine_ls_extinction_expression Fc^*^=kFc[1+0.001xFc^2^\l^3^/sin(2\q)]^-1/4^
_refine_ls_extinction_method SHELXL
_refine_ls_goodness_of_fit_ref 1.003
_refine_ls_hydrogen_treatment constr
_refine_ls_matrix_type full
_refine_ls_number_parameters 692
_refine_ls_number_reflns 13522
_refine_ls_number_restraints 0
_refine_ls_restrained_S_all 1.003
_refine_ls_R_factor_all 0.1701
_refine_ls_R_factor_gt 0.0541
_refine_ls_shift/su_max 0.001
_refine_ls_shift/su_mean 0.000
_refine_ls_structure_factor_coef Fsqd
_refine_ls_weighting_details 'calc w=1/[\s^2^(Fo^2^)+(0.0560P)^2^+0.0000P] where P=(Fo^2^+2Fc^2^)/3'
_refine_ls_weighting_scheme calc
_refine_ls_wR_factor_gt 0.1020
_refine_ls_wR_factor_ref 0.1347
_reflns_number_gt 6296
_reflns_number_total 13522
_reflns_threshold_expression >2\s(I)
_cod_data_source_file om200231p_si_001.cif
_cod_data_source_block cd175-2
_cod_original_cell_volume 2964.8(9)
_cod_database_code 4064634

loop_
_symmetry_equiv_pos_as_xyz
'x, y, z'
'-x, -y, -z'

loop_
_atom_site_label
_atom_site_type_symbol
_atom_site_fract_x
_atom_site_fract_y
_atom_site_fract_z
_atom_site_U_iso_or_equiv
_atom_site_adp_type
_atom_site_occupancy
_atom_site_symmetry_multiplicity
_atom_site_calc_flag
_atom_site_refinement_flags
Mn1 Mn 0.22821(4) 0.78142(4) 0.64206(3) 0.03422(16) Uani 1 1 d .
P1 P 0.32200(8) 0.87984(6) 0.47160(6) 0.0350(2) Uani 1 1 d .
N1 N 0.4677(2) 0.7342(3) 0.5110(2) 0.0549(10) Uani 1 1 d .
O1 O 0.32927(18) 0.61217(17) 0.66234(16) 0.0428(6) Uani 1 1 d .
O2 O 0.0272(3) 0.7974(2) 0.6658(2) 0.0738(9) Uani 1 1 d .
O3 O 0.3250(3) 0.7671(2) 0.83214(18) 0.0790(10) Uani 1 1 d .
O4 O 0.3417(3) 0.9892(2) 0.69743(18) 0.0748(10) Uani 1 1 d .
C1 C 0.1446(3) 0.7443(2) 0.4960(2) 0.0303(8) Uani 1 1 d .
H1 H 0.0963 0.7809 0.4535 0.036 Uiso 1 1 d R
C2 C 0.2541(3) 0.7739(2) 0.5127(2) 0.0288(8) Uani 1 1 d .
C3 C 0.3197(3) 0.7278(2) 0.5702(2) 0.0311(8) Uani 1 1 d .
C4 C 0.2645(3) 0.6511(2) 0.6040(2) 0.0321(8) Uani 1 1 d .
C5 C 0.1551(3) 0.6268(2) 0.5862(2) 0.0309(8) Uani 1 1 d .
H5 H 0.1246 0.5821 0.6181 0.037 Uiso 1 1 d R
C6 C 0.0878(3) 0.6411(2) 0.4983(2) 0.0297(8) Uani 1 1 d .
H6 H 0.0171 0.6386 0.5040 0.036 Uiso 1 1 calc R
C7 C 0.2783(3) 0.5382(3) 0.7027(3) 0.0583(12) Uani 1 1 d .
H7A H 0.2446 0.5647 0.7419 0.087 Uiso 1 1 calc R
H7B H 0.3311 0.5125 0.7381 0.087 Uiso 1 1 calc R
H7C H 0.2248 0.4874 0.6552 0.087 Uiso 1 1 calc R
C8 C 0.4385(3) 0.7583(3) 0.5903(2) 0.0397(9) Uani 1 1 d .
H8A H 0.4671 0.8277 0.6127 0.048 Uiso 1 1 calc R
H8B H 0.4703 0.7271 0.6382 0.048 Uiso 1 1 calc R
C9 C 0.4439(4) 0.6327(4) 0.4832(3) 0.0921(17) Uani 1 1 d .
H9A H 0.4846 0.6079 0.5312 0.138 Uiso 1 1 calc R
H9B H 0.4625 0.6197 0.4286 0.138 Uiso 1 1 calc R
H9C H 0.3684 0.6018 0.4710 0.138 Uiso 1 1 calc R
C10 C 0.5784(3) 0.7864(5) 0.5245(3) 0.102(2) Uani 1 1 d .
H10A H 0.6244 0.7668 0.5734 0.152 Uiso 1 1 calc R
H10B H 0.5893 0.8545 0.5400 0.152 Uiso 1 1 calc R
H10C H 0.5951 0.7726 0.4690 0.152 Uiso 1 1 calc R
C11 C 0.3282(3) 0.8202(2) 0.3649(2) 0.0307(8) Uani 1 1 d .
C12 C 0.2680(3) 0.7272(3) 0.3201(2) 0.0380(9) Uani 1 1 d .
H12 H 0.2202 0.6898 0.3451 0.046 Uiso 1 1 calc R
C13 C 0.2781(3) 0.6894(3) 0.2393(2) 0.0393(9) Uani 1 1 d .
H13 H 0.2376 0.6263 0.2098 0.047 Uiso 1 1 calc R
C14 C 0.3473(3) 0.7437(3) 0.2016(2) 0.0401(9) Uani 1 1 d .
H14 H 0.3528 0.7179 0.1460 0.048 Uiso 1 1 calc R
C15 C 0.4081(3) 0.8355(3) 0.2449(2) 0.0395(9) Uani 1 1 d .
H15 H 0.4558 0.8722 0.2195 0.047 Uiso 1 1 calc R
C16 C 0.3988(3) 0.8737(2) 0.3265(2) 0.0353(9) Uani 1 1 d .
H16 H 0.4407 0.9364 0.3562 0.042 Uiso 1 1 calc R
C17 C 0.2101(3) 0.9277(2) 0.4295(2) 0.0359(9) Uani 1 1 d .
C18 C 0.1283(3) 0.8894(3) 0.3482(2) 0.0450(10) Uani 1 1 d .
H18 H 0.1302 0.8373 0.3090 0.054 Uiso 1 1 calc R
C19 C 0.0440(3) 0.9263(3) 0.3234(3) 0.0558(11) Uani 1 1 d .
H19 H -0.0103 0.8994 0.2676 0.067 Uiso 1 1 calc R
C20 C 0.0387(4) 1.0016(3) 0.3796(4) 0.0721(14) Uani 1 1 d .
H20 H -0.0194 1.0259 0.3633 0.087 Uiso 1 1 calc R
C21 C 0.1188(4) 1.0405(3) 0.4593(4) 0.0740(14) Uani 1 1 d .
H21 H 0.1159 1.0925 0.4980 0.089 Uiso 1 1 calc R
C22 C 0.2048(4) 1.0053(3) 0.4847(3) 0.0565(11) Uani 1 1 d .
H22 H 0.2600 1.0343 0.5397 0.068 Uiso 1 1 calc R
C23 C 0.0705(3) 0.5708(2) 0.4130(2) 0.0318(8) Uani 1 1 d .
C24 C 0.1152(3) 0.4965(2) 0.4133(3) 0.0401(9) Uani 1 1 d .
H24 H 0.1587 0.4885 0.4684 0.048 Uiso 1 1 calc R
C25 C 0.0970(3) 0.4343(3) 0.3339(3) 0.0566(11) Uani 1 1 d .
H25 H 0.1270 0.3838 0.3354 0.068 Uiso 1 1 calc R
C26 C 0.0342(4) 0.4463(3) 0.2519(3) 0.0645(13) Uani 1 1 d .
H26 H 0.0222 0.4044 0.1977 0.077 Uiso 1 1 calc R
C27 C -0.0096(3) 0.5188(3) 0.2505(3) 0.0582(12) Uani 1 1 d .
H27 H -0.0518 0.5274 0.1950 0.070 Uiso 1 1 calc R
C28 C 0.0074(3) 0.5800(3) 0.3301(2) 0.0441(10) Uani 1 1 d .
H28 H -0.0246 0.6292 0.3281 0.053 Uiso 1 1 calc R
C29 C 0.1062(4) 0.7920(3) 0.6579(2) 0.0450(10) Uani 1 1 d .
C30 C 0.2874(3) 0.7730(3) 0.7580(3) 0.0491(10) Uani 1 1 d .
C31 C 0.2963(3) 0.9084(3) 0.6739(2) 0.0470(10) Uani 1 1 d .
Mn2 Mn 0.34142(4) 0.11991(3) 0.00795(3) 0.03003(15) Uani 1 1 d .
P2 P 0.35805(7) 0.35308(6) -0.03400(6) 0.0277(2) Uani 1 1 d .
N2 N 0.3654(2) 0.3966(2) 0.17684(19) 0.0383(7) Uani 1 1 d .
O5 O 0.32056(19) 0.14080(16) 0.20569(15) 0.0409(6) Uani 1 1 d .
O6 O 0.4799(2) 0.0303(2) 0.1280(2) 0.0818(11) Uani 1 1 d .
O7 O 0.5353(2) 0.20023(19) -0.04107(18) 0.0505(7) Uani 1 1 d .
O8 O 0.2488(3) -0.0448(2) -0.1445(2) 0.0778(10) Uani 1 1 d .
C32 C 0.2071(2) 0.1682(2) -0.0605(2) 0.0262(8) Uani 1 1 d .
H32 H 0.1839 0.1699 -0.1296 0.031 Uiso 1 1 d R
C33 C 0.2889(2) 0.2440(2) 0.0005(2) 0.0229(7) Uani 1 1 d .
C34 C 0.3276(2) 0.2357(2) 0.0941(2) 0.0248(7) Uani 1 1 d .
C35 C 0.2782(3) 0.1484(2) 0.1178(2) 0.0280(8) Uani 1 1 d .
C36 C 0.2003(3) 0.0741(2) 0.0520(2) 0.0296(8) Uani 1 1 d .
H36 H 0.1696 0.0060 0.0573 0.036 Uiso 1 1 d R
C37 C 0.1282(2) 0.0997(2) -0.0278(2) 0.0263(8) Uani 1 1 d .
H37 H 0.0930 0.0412 -0.0756 0.032 Uiso 1 1 calc R
C38 C 0.2775(3) 0.0534(3) 0.2325(3) 0.0577(12) Uani 1 1 d .
H38A H 0.2017 0.0418 0.2214 0.087 Uiso 1 1 calc R
H38B H 0.3126 0.0580 0.2966 0.087 Uiso 1 1 calc R
H38C H 0.2889 0.0009 0.1975 0.087 Uiso 1 1 calc R
C39 C 0.4106(3) 0.3190(2) 0.1639(2) 0.0306(8) Uani 1 1 d .
H39A H 0.4343 0.2983 0.2217 0.037 Uiso 1 1 calc R
H39B H 0.4725 0.3414 0.1434 0.037 Uiso 1 1 calc R
C40 C 0.4469(3) 0.4877(3) 0.2177(3) 0.0617(12) Uani 1 1 d .
H40A H 0.4137 0.5381 0.2197 0.093 Uiso 1 1 calc R
H40B H 0.4947 0.5005 0.1818 0.093 Uiso 1 1 calc R
H40C H 0.4869 0.4856 0.2789 0.093 Uiso 1 1 calc R
C41 C 0.2900(3) 0.3757(3) 0.2261(3) 0.0670(13) Uani 1 1 d .
H41A H 0.3259 0.3679 0.2865 0.100 Uiso 1 1 calc R
H41B H 0.2334 0.3172 0.1941 0.100 Uiso 1 1 calc R
H41C H 0.2601 0.4281 0.2308 0.100 Uiso 1 1 calc R
C42 C 0.2732(2) 0.4289(2) -0.0256(2) 0.0266(8) Uani 1 1 d .
C43 C 0.3086(3) 0.5220(2) -0.0400(2) 0.0345(8) Uani 1 1 d .
H43 H 0.3714 0.5410 -0.0557 0.041 Uiso 1 1 calc R
C44 C 0.2536(3) 0.5862(2) -0.0318(2) 0.0379(9) Uani 1 1 d .
H44 H 0.2776 0.6480 -0.0434 0.046 Uiso 1 1 calc R
C45 C 0.1630(3) 0.5595(2) -0.0065(2) 0.0382(9) Uani 1 1 d .
H45 H 0.1254 0.6033 0.0001 0.046 Uiso 1 1 calc R
C46 C 0.1283(3) 0.4684(3) 0.0089(2) 0.0424(10) Uani 1 1 d .
H46 H 0.0673 0.4503 0.0271 0.051 Uiso 1 1 calc R
C47 C 0.1818(3) 0.4037(2) -0.0019(2) 0.0349(9) Uani 1 1 d .
H47 H 0.1556 0.3411 0.0071 0.042 Uiso 1 1 calc R
C48 C 0.3179(3) 0.3140(2) -0.1580(2) 0.0270(8) Uani 1 1 d .
C49 C 0.2181(3) 0.3053(2) -0.2183(2) 0.0360(9) Uani 1 1 d .
H49 H 0.1656 0.3193 -0.1960 0.043 Uiso 1 1 calc R
C50 C 0.1957(3) 0.2762(3) -0.3105(2) 0.0446(10) Uani 1 1 d .
H50 H 0.1275 0.2687 -0.3505 0.054 Uiso 1 1 calc R
C51 C 0.2722(3) 0.2583(3) -0.3438(3) 0.0505(11) Uani 1 1 d .
H51 H 0.2570 0.2396 -0.4067 0.061 Uiso 1 1 calc R
C52 C 0.3716(3) 0.2674(3) -0.2859(3) 0.0518(11) Uani 1 1 d .
H52 H 0.4242 0.2546 -0.3089 0.062 Uiso 1 1 calc R
C53 C 0.3935(3) 0.2955(3) -0.1940(2) 0.0402(9) Uani 1 1 d .
H53 H 0.4617 0.3022 -0.1547 0.048 Uiso 1 1 calc R
C54 C 0.0412(3) 0.1375(2) -0.0095(2) 0.0294(8) Uani 1 1 d .
C55 C -0.0304(3) 0.1594(3) -0.0799(3) 0.0424(10) Uani 1 1 d .
H55 H -0.0237 0.1521 -0.1384 0.051 Uiso 1 1 calc R
C56 C -0.1109(3) 0.1917(3) -0.0654(3) 0.0565(12) Uani 1 1 d .
H56 H -0.1582 0.2067 -0.1140 0.068 Uiso 1 1 calc R
C57 C -0.1235(3) 0.2024(3) 0.0185(4) 0.0607(13) Uani 1 1 d .
H57 H -0.1802 0.2228 0.0274 0.073 Uiso 1 1 calc R
C58 C -0.0527(3) 0.1832(3) 0.0894(3) 0.0518(11) Uani 1 1 d .
H58 H -0.0595 0.1917 0.1477 0.062 Uiso 1 1 calc R
C59 C 0.0294(3) 0.1511(2) 0.0757(2) 0.0402(9) Uani 1 1 d .
H59 H 0.0778 0.1384 0.1252 0.048 Uiso 1 1 calc R
C60 C 0.4252(3) 0.0650(3) 0.0813(3) 0.0484(11) Uani 1 1 d .
C61 C 0.4579(3) 0.1718(2) -0.0239(2) 0.0359(9) Uani 1 1 d .
C62 C 0.2872(3) 0.0189(3) -0.0844(3) 0.0471(10) Uani 1 1 d .

loop_
_atom_site_aniso_label
_atom_site_aniso_U_11
_atom_site_aniso_U_22
_atom_site_aniso_U_33
_atom_site_aniso_U_23
_atom_site_aniso_U_13
_atom_site_aniso_U_12
Mn1 0.0407(3) 0.0334(3) 0.0261(3) 0.0058(2) 0.0145(2) 0.0031(3)
P1 0.0416(6) 0.0317(5) 0.0281(5) 0.0059(4) 0.0156(4) 0.0003(5)
N1 0.034(2) 0.088(3) 0.0388(19) 0.0072(19) 0.0180(16) 0.0076(19)
O1 0.0330(14) 0.0528(16) 0.0448(15) 0.0266(13) 0.0106(12) 0.0120(13)
O2 0.077(2) 0.067(2) 0.100(3) 0.0173(19) 0.053(2) 0.0338(19)
O3 0.108(3) 0.081(2) 0.0302(16) 0.0162(16) 0.0091(17) 0.011(2)
O4 0.108(3) 0.0408(19) 0.0510(18) -0.0043(15) 0.0267(18) -0.0140(19)
C1 0.033(2) 0.033(2) 0.0232(17) 0.0077(15) 0.0090(16) 0.0064(17)
C2 0.034(2) 0.0250(18) 0.0214(17) 0.0019(15) 0.0096(16) -0.0005(16)
C3 0.030(2) 0.038(2) 0.0219(17) 0.0045(16) 0.0097(15) 0.0028(17)
C4 0.028(2) 0.035(2) 0.0311(19) 0.0054(16) 0.0083(16) 0.0060(17)
C5 0.034(2) 0.0283(19) 0.0308(19) 0.0092(16) 0.0129(16) 0.0062(16)
C6 0.0250(19) 0.0296(19) 0.0335(19) 0.0075(16) 0.0112(16) 0.0042(16)
C7 0.042(2) 0.069(3) 0.074(3) 0.050(3) 0.020(2) 0.018(2)
C8 0.033(2) 0.051(2) 0.0293(19) 0.0108(18) 0.0080(17) 0.0045(19)
C9 0.069(4) 0.114(5) 0.086(4) -0.021(3) 0.028(3) 0.029(4)
C10 0.040(3) 0.189(6) 0.056(3) 0.008(4) 0.029(2) -0.006(3)
C11 0.030(2) 0.039(2) 0.0282(18) 0.0122(16) 0.0133(16) 0.0120(17)
C12 0.039(2) 0.038(2) 0.036(2) 0.0078(18) 0.0170(18) 0.0046(19)
C13 0.044(2) 0.039(2) 0.033(2) 0.0031(17) 0.0126(18) 0.0108(19)
C14 0.042(2) 0.059(3) 0.0279(19) 0.0087(19) 0.0163(18) 0.024(2)
C15 0.037(2) 0.052(3) 0.039(2) 0.019(2) 0.0198(18) 0.016(2)
C16 0.038(2) 0.036(2) 0.034(2) 0.0109(17) 0.0140(17) 0.0089(18)
C17 0.049(2) 0.027(2) 0.036(2) 0.0107(17) 0.0217(19) 0.0098(18)
C18 0.059(3) 0.040(2) 0.037(2) 0.0081(19) 0.016(2) 0.016(2)
C19 0.060(3) 0.063(3) 0.051(3) 0.017(2) 0.016(2) 0.028(3)
C20 0.079(4) 0.058(3) 0.092(4) 0.013(3) 0.031(3) 0.039(3)
C21 0.087(4) 0.044(3) 0.093(4) -0.005(3) 0.034(3) 0.025(3)
C22 0.065(3) 0.039(3) 0.060(3) 0.002(2) 0.020(2) 0.009(2)
C23 0.025(2) 0.028(2) 0.035(2) 0.0019(16) 0.0112(16) -0.0018(16)
C24 0.037(2) 0.032(2) 0.048(2) 0.0056(18) 0.0182(19) 0.0029(18)
C25 0.058(3) 0.041(3) 0.073(3) 0.000(2) 0.032(3) 0.011(2)
C26 0.066(3) 0.062(3) 0.048(3) -0.017(2) 0.029(3) -0.009(3)
C27 0.054(3) 0.070(3) 0.035(2) -0.002(2) 0.007(2) 0.004(3)
C28 0.036(2) 0.050(3) 0.039(2) 0.004(2) 0.0079(19) 0.007(2)
C29 0.060(3) 0.037(2) 0.045(2) 0.0111(18) 0.029(2) 0.011(2)
C30 0.062(3) 0.042(2) 0.037(2) 0.0054(19) 0.016(2) 0.006(2)
C31 0.059(3) 0.048(3) 0.028(2) 0.0078(19) 0.0192(19) 0.001(2)
Mn2 0.0316(3) 0.0236(3) 0.0378(3) 0.0074(2) 0.0146(2) 0.0088(2)
P2 0.0261(5) 0.0247(5) 0.0338(5) 0.0101(4) 0.0118(4) 0.0062(4)
N2 0.0343(18) 0.0316(17) 0.0442(18) -0.0017(14) 0.0087(15) 0.0097(15)
O5 0.0497(16) 0.0377(15) 0.0316(13) 0.0171(12) 0.0075(12) 0.0087(12)
O6 0.072(2) 0.081(2) 0.117(3) 0.064(2) 0.030(2) 0.046(2)
O7 0.0399(17) 0.0555(18) 0.0647(18) 0.0190(14) 0.0296(15) 0.0123(14)
O8 0.090(3) 0.052(2) 0.083(2) -0.0260(18) 0.052(2) -0.0039(18)
C32 0.029(2) 0.0214(18) 0.0278(17) 0.0055(15) 0.0125(15) 0.0033(16)
C33 0.0227(18) 0.0228(17) 0.0255(17) 0.0060(14) 0.0099(15) 0.0079(15)
C34 0.0235(19) 0.0256(18) 0.0253(17) 0.0045(15) 0.0065(15) 0.0090(15)
C35 0.029(2) 0.032(2) 0.0235(17) 0.0093(16) 0.0063(15) 0.0107(16)
C36 0.032(2) 0.0211(18) 0.0360(19) 0.0058(16) 0.0129(17) 0.0058(16)
C37 0.0272(19) 0.0223(18) 0.0228(17) 0.0023(14) 0.0025(15) 0.0030(15)
C38 0.081(3) 0.041(2) 0.042(2) 0.026(2) 0.011(2) 0.006(2)
C39 0.030(2) 0.032(2) 0.0255(18) 0.0042(15) 0.0038(15) 0.0079(16)
C40 0.056(3) 0.032(2) 0.083(3) -0.006(2) 0.013(2) 0.008(2)
C41 0.055(3) 0.064(3) 0.079(3) -0.013(3) 0.031(3) 0.014(2)
C42 0.029(2) 0.0264(19) 0.0227(17) 0.0033(15) 0.0078(15) 0.0061(16)
C43 0.034(2) 0.028(2) 0.039(2) 0.0076(16) 0.0130(17) 0.0040(17)
C44 0.046(2) 0.0218(19) 0.046(2) 0.0072(17) 0.0134(19) 0.0106(18)
C45 0.037(2) 0.033(2) 0.043(2) -0.0023(17) 0.0086(18) 0.0163(18)
C46 0.040(2) 0.043(2) 0.059(2) 0.017(2) 0.028(2) 0.020(2)
C47 0.034(2) 0.028(2) 0.049(2) 0.0105(17) 0.0204(18) 0.0116(17)
C48 0.033(2) 0.0228(18) 0.0309(18) 0.0114(15) 0.0168(17) 0.0094(16)
C49 0.038(2) 0.038(2) 0.036(2) 0.0102(17) 0.0167(18) 0.0121(18)
C50 0.043(2) 0.052(3) 0.037(2) 0.0102(19) 0.0081(19) 0.016(2)
C51 0.063(3) 0.058(3) 0.034(2) 0.006(2) 0.020(2) 0.022(2)
C52 0.052(3) 0.073(3) 0.047(2) 0.012(2) 0.028(2) 0.033(2)
C53 0.037(2) 0.051(2) 0.043(2) 0.0175(19) 0.0196(18) 0.0206(19)
C54 0.0250(19) 0.0219(18) 0.038(2) 0.0077(16) 0.0091(17) 0.0024(15)
C55 0.035(2) 0.043(2) 0.049(2) 0.0156(19) 0.0085(19) 0.0123(19)
C56 0.039(3) 0.044(3) 0.089(3) 0.029(2) 0.014(2) 0.018(2)
C57 0.048(3) 0.034(2) 0.117(4) 0.022(3) 0.042(3) 0.021(2)
C58 0.051(3) 0.040(2) 0.072(3) 0.006(2) 0.037(2) 0.009(2)
C59 0.040(2) 0.038(2) 0.044(2) 0.0099(18) 0.0200(19) 0.0065(19)
C60 0.045(2) 0.043(2) 0.070(3) 0.028(2) 0.027(2) 0.017(2)
C61 0.041(2) 0.031(2) 0.039(2) 0.0084(17) 0.0133(19) 0.0142(19)
C62 0.052(3) 0.037(2) 0.061(3) 0.002(2) 0.038(2) 0.011(2)

loop_
_atom_type_symbol
_atom_type_description
_atom_type_scat_dispersion_real
_atom_type_scat_dispersion_imag
_atom_type_scat_source
C C 0.0033 0.0016 'International Tables Vol C Tables 4.2.6.8 and 6.1.1.4'
H H 0.0000 0.0000 'International Tables Vol C Tables 4.2.6.8 and 6.1.1.4'
N N 0.0061 0.0033 'International Tables Vol C Tables 4.2.6.8 and 6.1.1.4'
O O 0.0106 0.0060 'International Tables Vol C Tables 4.2.6.8 and 6.1.1.4'
P P 0.1023 0.0942 'International Tables Vol C Tables 4.2.6.8 and 6.1.1.4'
Mn Mn 0.3368 0.7283 'International Tables Vol C Tables 4.2.6.8 and 6.1.1.4'

loop_
_geom_angle_atom_site_label_1
_geom_angle_atom_site_label_2
_geom_angle_atom_site_label_3
_geom_angle
C30 Mn1 C29 94.59(18)
C30 Mn1 C31 87.85(16)
C29 Mn1 C31 94.57(18)
C30 Mn1 C3 104.22(16)
C29 Mn1 C3 154.18(15)
C31 Mn1 C3 103.54(16)
C30 Mn1 C2 142.29(17)
C29 Mn1 C2 122.96(15)
C31 Mn1 C2 92.08(14)
C3 Mn1 C2 39.42(12)
C30 Mn1 C4 86.48(15)
C29 Mn1 C4 127.66(15)
C31 Mn1 C4 137.70(16)
C3 Mn1 C4 38.65(12)
C2 Mn1 C4 68.64(12)
C30 Mn1 C1 162.51(15)
C29 Mn1 C1 87.82(15)
C31 Mn1 C1 109.26(14)
C3 Mn1 C1 69.01(12)
C2 Mn1 C1 37.45(12)
C4 Mn1 C1 78.43(12)
C30 Mn1 C5 97.65(15)
C29 Mn1 C5 91.58(15)
C31 Mn1 C5 171.40(14)
C3 Mn1 C5 68.76(12)
C2 Mn1 C5 79.52(12)
C4 Mn1 C5 36.96(12)
C1 Mn1 C5 64.94(12)
C11 P1 C17 101.15(15)
C11 P1 C2 100.37(15)
C17 P1 C2 100.11(15)
C9 N1 C8 112.3(3)
C9 N1 C10 112.8(4)
C8 N1 C10 110.7(3)
C4 O1 C7 117.0(3)
C2 C1 C6 119.9(3)
C2 C1 Mn1 69.56(18)
C6 C1 Mn1 93.88(19)
C2 C1 H1 118.8
C6 C1 H1 116.0
Mn1 C1 H1 129.2
C1 C2 C3 119.6(3)
C1 C2 P1 122.0(2)
C3 C2 P1 118.1(2)
C1 C2 Mn1 72.99(18)
C3 C2 Mn1 70.11(17)
P1 C2 Mn1 124.17(16)
C4 C3 C2 115.9(3)
C4 C3 C8 123.0(3)
C2 C3 C8 121.1(3)
C4 C3 Mn1 72.03(19)
C2 C3 Mn1 70.48(19)
C8 C3 Mn1 128.6(2)
O1 C4 C5 123.8(3)
O1 C4 C3 114.5(3)
C5 C4 C3 121.3(3)
O1 C4 Mn1 124.8(2)
C5 C4 Mn1 72.8(2)
C3 C4 Mn1 69.32(19)
C4 C5 C6 118.7(3)
C4 C5 Mn1 70.22(19)
C6 C5 Mn1 93.93(19)
C4 C5 H5 117.2
C6 C5 H5 120.1
Mn1 C5 H5 123.9
C5 C6 C23 117.1(3)
C5 C6 C1 102.3(3)
C23 C6 C1 113.2(3)
C5 C6 H6 107.9
C23 C6 H6 107.9
C1 C6 H6 107.9
O1 C7 H7A 109.5
O1 C7 H7B 109.5
H7A C7 H7B 109.5
O1 C7 H7C 109.5
H7A C7 H7C 109.5
H7B C7 H7C 109.5
N1 C8 C3 111.8(3)
N1 C8 H8A 109.3
C3 C8 H8A 109.3
N1 C8 H8B 109.3
C3 C8 H8B 109.3
H8A C8 H8B 107.9
N1 C9 H9A 109.5
N1 C9 H9B 109.5
H9A C9 H9B 109.5
N1 C9 H9C 109.5
H9A C9 H9C 109.5
H9B C9 H9C 109.5
N1 C10 H10A 109.5
N1 C10 H10B 109.5
H10A C10 H10B 109.5
N1 C10 H10C 109.5
H10A C10 H10C 109.5
H10B C10 H10C 109.5
C12 C11 C16 118.5(3)
C12 C11 P1 125.1(2)
C16 C11 P1 116.4(3)
C13 C12 C11 120.4(3)
C13 C12 H12 119.8
C11 C12 H12 119.8
C14 C13 C12 120.4(3)
C14 C13 H13 119.8
C12 C13 H13 119.8
C15 C14 C13 120.2(3)
C15 C14 H14 119.9
C13 C14 H14 119.9
C14 C15 C16 119.6(3)
C14 C15 H15 120.2
C16 C15 H15 120.2
C15 C16 C11 120.8(3)
C15 C16 H16 119.6
C11 C16 H16 119.6
C18 C17 C22 117.4(4)
C18 C17 P1 124.6(3)
C22 C17 P1 117.9(3)
C19 C18 C17 121.3(4)
C19 C18 H18 119.4
C17 C18 H18 119.4
C20 C19 C18 120.6(4)
C20 C19 H19 119.7
C18 C19 H19 119.7
C21 C20 C19 118.9(4)
C21 C20 H20 120.6
C19 C20 H20 120.6
C20 C21 C22 121.4(4)
C20 C21 H21 119.3
C22 C21 H21 119.3
C21 C22 C17 120.5(4)
C21 C22 H22 119.8
C17 C22 H22 119.8
C28 C23 C24 117.4(3)
C28 C23 C6 119.4(3)
C24 C23 C6 123.2(3)
C25 C24 C23 121.1(4)
C25 C24 H24 119.5
C23 C24 H24 119.5
C24 C25 C26 119.9(4)
C24 C25 H25 120.0
C26 C25 H25 120.0
C27 C26 C25 119.7(4)
C27 C26 H26 120.1
C25 C26 H26 120.1
C26 C27 C28 120.2(4)
C26 C27 H27 119.9
C28 C27 H27 119.9
C27 C28 C23 121.7(4)
C27 C28 H28 119.1
C23 C28 H28 119.1
O2 C29 Mn1 178.2(4)
O3 C30 Mn1 179.7(4)
O4 C31 Mn1 177.5(3)
C62 Mn2 C60 94.55(18)
C62 Mn2 C61 94.72(16)
C60 Mn2 C61 85.28(16)
C62 Mn2 C33 121.35(15)
C60 Mn2 C33 143.99(16)
C61 Mn2 C33 93.75(13)
C62 Mn2 C34 152.46(15)
C60 Mn2 C34 106.18(16)
C61 Mn2 C34 104.69(14)
C33 Mn2 C34 39.36(11)
C62 Mn2 C35 127.26(14)
C60 Mn2 C35 87.87(15)
C61 Mn2 C35 137.89(14)
C33 Mn2 C35 68.95(11)
C34 Mn2 C35 38.66(11)
C62 Mn2 C32 86.26(15)
C60 Mn2 C32 163.14(14)
C61 Mn2 C32 111.47(13)
C33 Mn2 C32 37.52(11)
C34 Mn2 C32 68.66(11)
C35 Mn2 C32 78.37(11)
C62 Mn2 C36 90.79(14)
C60 Mn2 C36 98.09(14)
C61 Mn2 C36 173.30(14)
C33 Mn2 C36 80.10(11)
C34 Mn2 C36 68.85(12)
C35 Mn2 C36 37.10(11)
C32 Mn2 C36 65.05(11)
C42 P2 C48 100.86(14)
C42 P2 C33 101.38(14)
C48 P2 C33 101.72(14)
C41 N2 C40 111.7(3)
C41 N2 C39 112.5(3)
C40 N2 C39 112.2(3)
C35 O5 C38 117.7(3)
C33 C32 C37 120.6(3)
C33 C32 Mn2 69.12(18)
C37 C32 Mn2 93.92(18)
C33 C32 H32 120.0
C37 C32 H32 116.6
Mn2 C32 H32 123.8
C32 C33 C34 119.1(3)
C32 C33 P2 123.2(2)
C34 C33 P2 117.5(2)
C32 C33 Mn2 73.35(18)
C34 C33 Mn2 70.44(17)
P2 C33 Mn2 124.03(16)
C35 C34 C33 116.6(3)
C35 C34 C39 122.5(3)
C33 C34 C39 120.8(3)
C35 C34 Mn2 71.98(18)
C33 C34 Mn2 70.20(17)
C39 C34 Mn2 131.8(2)
O5 C35 C36 123.7(3)
O5 C35 C34 115.1(3)
C36 C35 C34 120.9(3)
O5 C35 Mn2 125.6(2)
C36 C35 Mn2 72.35(19)
C34 C35 Mn2 69.36(18)
C35 C36 C37 118.1(3)
C35 C36 Mn2 70.55(18)
C37 C36 Mn2 93.78(19)
C35 C36 H36 128.4
C37 C36 H36 111.0
Mn2 C36 H36 122.1
C36 C37 C32 102.4(3)
C36 C37 C54 116.4(3)
C32 C37 C54 114.9(2)
C36 C37 H37 107.5
C32 C37 H37 107.5
C54 C37 H37 107.5
O5 C38 H38A 109.5
O5 C38 H38B 109.5
H38A C38 H38B 109.5
O5 C38 H38C 109.5
H38A C38 H38C 109.5
H38B C38 H38C 109.5
N2 C39 C34 109.7(3)
N2 C39 H39A 109.7
C34 C39 H39A 109.7
N2 C39 H39B 109.7
C34 C39 H39B 109.7
H39A C39 H39B 108.2
N2 C40 H40A 109.5
N2 C40 H40B 109.5
H40A C40 H40B 109.5
N2 C40 H40C 109.5
H40A C40 H40C 109.5
H40B C40 H40C 109.5
N2 C41 H41A 109.5
N2 C41 H41B 109.5
H41A C41 H41B 109.5
N2 C41 H41C 109.5
H41A C41 H41C 109.5
H41B C41 H41C 109.5
C47 C42 C43 117.9(3)
C47 C42 P2 125.7(2)
C43 C42 P2 116.3(2)
C44 C43 C42 121.3(3)
C44 C43 H43 119.4
C42 C43 H43 119.4
C43 C44 C45 119.6(3)
C43 C44 H44 120.2
C45 C44 H44 120.2
C46 C45 C44 119.5(3)
C46 C45 H45 120.3
C44 C45 H45 120.3
C47 C46 C45 120.7(3)
C47 C46 H46 119.7
C45 C46 H46 119.7
C46 C47 C42 121.0(3)
C46 C47 H47 119.5
C42 C47 H47 119.5
C53 C48 C49 117.7(3)
C53 C48 P2 117.5(3)
C49 C48 P2 124.8(3)
C50 C49 C48 120.6(3)
C50 C49 H49 119.7
C48 C49 H49 119.7
C51 C50 C49 120.1(3)
C51 C50 H50 119.9
C49 C50 H50 119.9
C50 C51 C52 120.4(3)
C50 C51 H51 119.8
C52 C51 H51 119.8
C51 C52 C53 119.4(4)
C51 C52 H52 120.3
C53 C52 H52 120.3
C52 C53 C48 121.8(3)
C52 C53 H53 119.1
C48 C53 H53 119.1
C59 C54 C55 117.4(3)
C59 C54 C37 122.7(3)
C55 C54 C37 119.9(3)
C56 C55 C54 120.9(4)
C56 C55 H55 119.5
C54 C55 H55 119.5
C57 C56 C55 121.1(4)
C57 C56 H56 119.4
C55 C56 H56 119.4
C56 C57 C58 119.0(4)
C56 C57 H57 120.5
C58 C57 H57 120.5
C57 C58 C59 120.4(4)
C57 C58 H58 119.8
C59 C58 H58 119.8
C54 C59 C58 121.1(4)
C54 C59 H59 119.4
C58 C59 H59 119.4
O6 C60 Mn2 179.1(4)
O7 C61 Mn2 175.0(3)
O8 C62 Mn2 177.3(4)

loop_
_geom_bond_atom_site_label_1
_geom_bond_atom_site_label_2
_geom_bond_distance
Mn1 C30 1.818(4)
Mn1 C29 1.820(5)
Mn1 C31 1.824(4)
Mn1 C3 2.158(3)
Mn1 C2 2.163(3)
Mn1 C4 2.195(3)
Mn1 C1 2.208(3)
Mn1 C5 2.228(3)
P1 C11 1.853(3)
P1 C17 1.860(4)
P1 C2 1.892(3)
N1 C9 1.451(6)
N1 C8 1.455(4)
N1 C10 1.471(5)
O1 C4 1.384(4)
O1 C7 1.453(4)
O2 C29 1.157(4)
O3 C30 1.164(4)
O4 C31 1.168(4)
C1 C2 1.404(4)
C1 C6 1.544(4)
C1 H1 1.1021
C2 C3 1.457(5)
C3 C4 1.441(4)
C3 C8 1.519(5)
C4 C5 1.402(4)
C5 C6 1.514(4)
C5 H5 0.9582
C6 C23 1.533(5)
C6 H6 1.0000
C7 H7A 0.9800
C7 H7B 0.9800
C7 H7C 0.9800
C8 H8A 0.9900
C8 H8B 0.9900
C9 H9A 0.9800
C9 H9B 0.9800
C9 H9C 0.9800
C10 H10A 0.9800
C10 H10B 0.9800
C10 H10C 0.9800
C11 C12 1.405(5)
C11 C16 1.409(4)
C12 C13 1.396(5)
C12 H12 0.9500
C13 C14 1.393(5)
C13 H13 0.9500
C14 C15 1.387(5)
C14 H14 0.9500
C15 C16 1.404(5)
C15 H15 0.9500
C16 H16 0.9500
C17 C18 1.399(5)
C17 C22 1.402(5)
C18 C19 1.397(5)
C18 H18 0.9500
C19 C20 1.384(6)
C19 H19 0.9500
C20 C21 1.373(6)
C20 H20 0.9500
C21 C22 1.401(6)
C21 H21 0.9500
C22 H22 0.9500
C23 C28 1.400(5)
C23 C24 1.402(5)
C24 C25 1.395(5)
C24 H24 0.9500
C25 C26 1.404(6)
C25 H25 0.9500
C26 C27 1.370(6)
C26 H26 0.9500
C27 C28 1.394(5)
C27 H27 0.9500
C28 H28 0.9500
Mn2 C62 1.812(4)
Mn2 C60 1.819(4)
Mn2 C61 1.826(4)
Mn2 C33 2.160(3)
Mn2 C34 2.163(3)
Mn2 C35 2.198(3)
Mn2 C32 2.214(3)
Mn2 C36 2.221(3)
P2 C42 1.851(3)
P2 C48 1.860(3)
P2 C33 1.878(3)
N2 C41 1.457(5)
N2 C40 1.464(5)
N2 C39 1.473(4)
O5 C35 1.377(4)
O5 C38 1.444(4)
O6 C60 1.167(4)
O7 C61 1.163(4)
O8 C62 1.161(4)
C32 C33 1.408(4)
C32 C37 1.532(4)
C32 H32 1.0523
C33 C34 1.456(4)
C34 C35 1.444(4)
C34 C39 1.528(4)
C35 C36 1.406(4)
C36 C37 1.528(4)
C36 H36 1.0149
C37 C54 1.538(5)
C37 H37 1.0000
C38 H38A 0.9800
C38 H38B 0.9800
C38 H38C 0.9800
C39 H39A 0.9900
C39 H39B 0.9900
C40 H40A 0.9800
C40 H40B 0.9800
C40 H40C 0.9800
C41 H41A 0.9800
C41 H41B 0.9800
C41 H41C 0.9800
C42 C47 1.389(4)
C42 C43 1.411(4)
C43 C44 1.386(5)
C43 H43 0.9500
C44 C45 1.394(5)
C44 H44 0.9500
C45 C46 1.389(5)
C45 H45 0.9500
C46 C47 1.383(5)
C46 H46 0.9500
C47 H47 0.9500
C48 C53 1.394(5)
C48 C49 1.409(5)
C49 C50 1.394(5)
C49 H49 0.9500
C50 C51 1.378(5)
C50 H50 0.9500
C51 C52 1.389(5)
C51 H51 0.9500
C52 C53 1.388(5)
C52 H52 0.9500
C53 H53 0.9500
C54 C59 1.398(5)
C54 C55 1.401(4)
C55 C56 1.389(5)
C55 H55 0.9500
C56 C57 1.380(6)
C56 H56 0.9500
C57 C58 1.380(6)
C57 H57 0.9500
C58 C59 1.402(5)
C58 H58 0.9500
C59 H59 0.9500
